data_1567677
loop_
_publ_author_name
'Mahawar, Pritam'
'Shukla, Pratima'
'Chandra Joshi, Prakash'
'Singh, Dharmendra'
'Kumar, Hemant'
'Mukherjee, Goutam'
'Nagendran, Selvarajan'

_publ_section_title
;
 Air and water stable germacarbonyl compounds
;
_journal_issue 42
_journal_name_full 'Chemical Science'
_journal_page_first 12382
_journal_page_last 12388
_journal_paper_doi 10.1039/D2SC01869A
_journal_volume 13
_journal_year 2022
_chemical_formula_moiety 'C39 H36 Ge N2 S'
_chemical_formula_sum 'C39 H36 Ge N2 S'
_chemical_formula_weight 637.37
_chemical_name_systematic DPMGe(S)Ph
_space_group_crystal_system monoclinic
_space_group_IT_number 14
_space_group_name_Hall '-P 2yn'
_space_group_name_H-M_alt 'P 1 21/n 1'
_atom_sites_solution_hydrogens geom
_audit_creation_date 2020-09-02
_audit_creation_method
;
Olex2 1.2
(compiled 2018.05.29 svn.r3508 for OlexSys, GUI svn.r5506)
;
_audit_update_record
;
2021-10-21 deposited with the CCDC.	2022-09-01 downloaded from the CCDC.
;
_cell_angle_alpha 90
_cell_angle_beta 99.409(3)
_cell_angle_gamma 90
_cell_formula_units_Z 4
_cell_length_a 7.9949(5)
_cell_length_b 21.1802(14)
_cell_length_c 19.6152(13)
_cell_measurement_reflns_used 9853
_cell_measurement_temperature 273(2)
_cell_measurement_theta_max 28.25
_cell_measurement_theta_min 2.31
_cell_volume 3276.8(4)
_computing_cell_refinement 'SAINT v8.37A (Bruker, 2015)'
_computing_data_reduction 'SAINT v8.37A (Bruker, 2015)'
_computing_molecular_graphics 'Olex2 (Dolomanov et al., 2009)'
_computing_publication_material 'Olex2 (Dolomanov et al., 2009)'
_computing_structure_refinement 'ShelXL (Sheldrick, 2015)'
_diffrn_ambient_temperature 273.15
_diffrn_measured_fraction_theta_full 0.992
_diffrn_measured_fraction_theta_max 0.992
_diffrn_measurement_device_type 'Bruker APEX-II CCD'
_diffrn_measurement_method '\f and \w scans'
_diffrn_radiation_type MoK\a
_diffrn_radiation_wavelength 0.71073
_diffrn_reflns_av_R_equivalents 0.0576
_diffrn_reflns_av_unetI/netI 0.0263
_diffrn_reflns_Laue_measured_fraction_full 0.992
_diffrn_reflns_Laue_measured_fraction_max 0.992
_diffrn_reflns_limit_h_max 10
_diffrn_reflns_limit_h_min -10
_diffrn_reflns_limit_k_max 28
_diffrn_reflns_limit_k_min -28
_diffrn_reflns_limit_l_max 26
_diffrn_reflns_limit_l_min -26
_diffrn_reflns_number 102855
_diffrn_reflns_point_group_measured_fraction_full 0.992
_diffrn_reflns_point_group_measured_fraction_max 0.992
_diffrn_reflns_theta_full 25.242
_diffrn_reflns_theta_max 28.341
_diffrn_reflns_theta_min 2.314
_diffrn_standards_number 0
_exptl_absorpt_coefficient_mu 1.028
_exptl_absorpt_correction_T_max 0.7457
_exptl_absorpt_correction_T_min 0.6843
_exptl_absorpt_correction_type multi-scan
_exptl_absorpt_process_details
;
SADABS-2016/2 (Bruker,2016/2) was used for absorption correction.
wR2(int) was 0.1119 before and 0.0717 after correction.
The Ratio of minimum to maximum transmission is 0.9177.
The \l/2 correction factor is Not present.
;
_exptl_crystal_colour orange
_exptl_crystal_density_diffrn 1.292
_exptl_crystal_description block
_exptl_crystal_F_000 1328
_exptl_crystal_size_max 0.18
_exptl_crystal_size_mid 0.16
_exptl_crystal_size_min 0.11
_refine_diff_density_max 2.496
_refine_diff_density_min -0.984
_refine_diff_density_rms 0.124
_refine_ls_extinction_coef 0.0035(14)
_refine_ls_extinction_expression Fc^*^=kFc[1+0.001xFc^2^\l^3^/sin(2\q)]^-1/4^
_refine_ls_extinction_method SHELXL
_refine_ls_goodness_of_fit_ref 1.141
_refine_ls_hydrogen_treatment constr
_refine_ls_matrix_type full
_refine_ls_number_parameters 395
_refine_ls_number_reflns 8110
_refine_ls_number_restraints 0
_refine_ls_restrained_S_all 1.141
_refine_ls_R_factor_all 0.0953
_refine_ls_R_factor_gt 0.0887
_refine_ls_shift/su_max 0.000
_refine_ls_shift/su_mean 0.000
_refine_ls_structure_factor_coef Fsqd
_refine_ls_weighting_details 'w=1/[\s^2^(Fo^2^)+(0.0733P)^2^+21.9943P] where P=(Fo^2^+2Fc^2^)/3'
_refine_ls_weighting_scheme calc
_refine_ls_wR_factor_gt 0.2482
_refine_ls_wR_factor_ref 0.2521
_reflns_Friedel_coverage 0.000
_reflns_number_gt 7205
_reflns_number_total 8110
_reflns_threshold_expression 'I > 2\s(I)'
_cod_data_source_file d2sc01869a2.cif
_cod_data_source_block pm328_0m_a
_cod_depositor_comments 'Adding full bibliography for 1567676--1567686.cif.'
_cod_database_code 1567677
_shelxl_version_number 2013-4
_shelx_space_group_comment
;
The symmetry employed for this shelxl refinement is uniquely defined
by the following loop, which should always be used as a source of
symmetry information in preference to the above space-group names.
They are only intended as comments.
;
_olex2_refinement_description
;
1. Fixed Uiso
 At 1.2 times of:
  All C(H) groups
 At 1.5 times of:
  All C(H,H,H) groups
2.a Aromatic/amide H refined with riding coordinates:
 C38(H38), C34(H34), C9(H9), C18(H18), C10(H10), C37(H37), C31(H31), C28(H28),
 C35(H35), C36(H36), C2(H2), C13(H13), C14(H14), C20(H20), C6(H6), C4(H4),
 C5(H5), C3(H3)
2.b Idealised Me refined as rotating group:
 C23(H23A,H23B,H23C), C32(H32A,H32B,H32C), C27(H27A,H27B,H27C), C29(H29A,H29B,
 H29C), C21(H21A,H21B,H21C), C24(H24A,H24B,H24C)
;
_olex2_submission_special_instructions 'No special instructions were received'

loop_
_space_group_symop_operation_xyz
'x, y, z'
'-x+1/2, y+1/2, -z+1/2'
'-x, -y, -z'
'x-1/2, -y-1/2, z-1/2'

loop_
_atom_site_label
_atom_site_type_symbol
_atom_site_fract_x
_atom_site_fract_y
_atom_site_fract_z
_atom_site_U_iso_or_equiv
_atom_site_adp_type
_atom_site_occupancy
_atom_site_site_symmetry_order
_atom_site_calc_flag
_atom_site_refinement_flags_posn
_atom_site_refinement_flags_adp
_atom_site_refinement_flags_occupancy
_atom_site_disorder_assembly
_atom_site_disorder_group
Ge1 Ge 0.11959(7) 0.53882(3) 0.20752(3) 0.0323(2) Uani 1 1 d . . . . .
S1 S -0.1354(2) 0.52092(8) 0.19824(10) 0.0496(4) Uani 1 1 d . . . . .
N2 N 0.2057(6) 0.6086(2) 0.2674(2) 0.0360(10) Uani 1 1 d . . . . .
N1 N 0.2679(6) 0.4786(2) 0.2628(2) 0.0346(10) Uani 1 1 d . . . . .
C16 C 0.0317(7) 0.6942(2) 0.1998(3) 0.0346(11) Uani 1 1 d . . . . .
C39 C 0.2305(8) 0.5510(2) 0.1283(3) 0.0357(11) Uani 1 1 d . . . . .
C17 C 0.0915(7) 0.7199(3) 0.1434(3) 0.0364(12) Uani 1 1 d . . . . .
C12 C 0.3403(8) 0.6061(3) 0.3230(3) 0.0405(13) Uani 1 1 d . . . . .
C38 C 0.1333(9) 0.5524(3) 0.0627(3) 0.0451(14) Uani 1 1 d . . . . .
H38 H 0.0159 0.5489 0.0575 0.054 Uiso 1 1 calc R . . . .
C7 C 0.4364(8) 0.5530(3) 0.3428(3) 0.0385(12) Uani 1 1 d . . . . .
C15 C 0.1553(8) 0.6695(3) 0.2584(3) 0.0425(13) Uani 1 1 d . . . . .
C11 C 0.2705(8) 0.4155(3) 0.2514(3) 0.0400(13) Uani 1 1 d . . . . .
C22 C -0.1434(8) 0.6965(3) 0.2039(3) 0.0418(13) Uani 1 1 d . . . . .
C1 C 0.5870(8) 0.5598(3) 0.3980(3) 0.0403(13) Uani 1 1 d . . . . .
C34 C 0.4057(8) 0.5568(3) 0.1353(4) 0.0466(14) Uani 1 1 d . . . . .
H34 H 0.4718 0.5548 0.1789 0.056 Uiso 1 1 calc R . . . .
C8 C 0.4056(8) 0.4930(3) 0.3137(3) 0.0375(12) Uani 1 1 d . . . . .
C19 C -0.1938(9) 0.7475(3) 0.0915(4) 0.0509(16) Uani 1 1 d . . . . .
C9 C 0.4944(8) 0.4361(3) 0.3320(3) 0.0463(14) Uani 1 1 d . . . . .
H9 H 0.5926 0.4317 0.3644 0.056 Uiso 1 1 calc R . . . .
C23 C 0.2786(8) 0.7214(3) 0.1396(4) 0.0538(17) Uani 1 1 d . . . . .
H23A H 0.3377 0.7438 0.1789 0.081 Uiso 1 1 calc GR . . . .
H23B H 0.2959 0.7425 0.0980 0.081 Uiso 1 1 calc GR . . . .
H23C H 0.3212 0.6791 0.1396 0.081 Uiso 1 1 calc GR . . . .
C18 C -0.0213(9) 0.7462(3) 0.0901(3) 0.0463(14) Uani 1 1 d . . . . .
H18 H 0.0196 0.7635 0.0524 0.056 Uiso 1 1 calc R . . . .
C10 C 0.4091(9) 0.3886(3) 0.2934(4) 0.0491(16) Uani 1 1 d . . . . .
H10 H 0.4387 0.3461 0.2950 0.059 Uiso 1 1 calc R . . . .
C26 C 0.1562(8) 0.3660(3) 0.1371(3) 0.0397(12) Uani 1 1 d . . . . .
C37 C 0.2107(11) 0.5591(4) 0.0055(4) 0.0591(19) Uani 1 1 d . . . . .
H37 H 0.1453 0.5593 -0.0383 0.071 Uiso 1 1 calc R . . . .
C30 C -0.1188(9) 0.3140(3) 0.1198(4) 0.0487(15) Uani 1 1 d . . . . .
C31 C -0.1361(9) 0.3292(3) 0.1873(4) 0.0489(15) Uani 1 1 d . . . . .
H31 H -0.2327 0.3164 0.2042 0.059 Uiso 1 1 calc R . . . .
C32 C -0.0370(11) 0.3793(4) 0.3029(4) 0.0569(18) Uani 1 1 d . . . . .
H32A H -0.1325 0.3562 0.3139 0.085 Uiso 1 1 calc GR . . . .
H32B H -0.0576 0.4238 0.3063 0.085 Uiso 1 1 calc GR . . . .
H32C H 0.0628 0.3680 0.3348 0.085 Uiso 1 1 calc GR . . . .
C33 C -0.0114(8) 0.3635(3) 0.2302(3) 0.0418(13) Uani 1 1 d . . . . .
C28 C 0.0280(9) 0.3321(3) 0.0965(3) 0.0476(15) Uani 1 1 d . . . . .
H28 H 0.0416 0.3213 0.0518 0.057 Uiso 1 1 calc R . . . .
C35 C 0.4821(10) 0.5655(4) 0.0774(4) 0.0610(19) Uani 1 1 d . . . . .
H35 H 0.5988 0.5712 0.0822 0.073 Uiso 1 1 calc R . . . .
C36 C 0.3831(12) 0.5655(4) 0.0123(4) 0.062(2) Uani 1 1 d . . . . .
H36 H 0.4340 0.5700 -0.0268 0.075 Uiso 1 1 calc R . . . .
C2 C 0.7525(9) 0.5508(3) 0.3829(4) 0.0503(16) Uani 1 1 d . . . . .
H2 H 0.7678 0.5387 0.3388 0.060 Uiso 1 1 calc R . . . .
C13 C 0.3675(10) 0.6685(3) 0.3485(4) 0.0556(18) Uani 1 1 d . . . . .
H13 H 0.4487 0.6808 0.3856 0.067 Uiso 1 1 calc R . . . .
C25 C 0.1386(8) 0.3813(3) 0.2044(3) 0.0424(13) Uani 1 1 d . . . . .
C14 C 0.2541(11) 0.7075(3) 0.3092(4) 0.0587(19) Uani 1 1 d . . . . .
H14 H 0.2437 0.7509 0.3148 0.070 Uiso 1 1 calc R . . . .
C20 C -0.2517(9) 0.7225(3) 0.1483(4) 0.0556(17) Uani 1 1 d . . . . .
H20 H -0.3675 0.7232 0.1495 0.067 Uiso 1 1 calc R . . . .
C6 C 0.5689(10) 0.5775(4) 0.4649(4) 0.0588(18) Uani 1 1 d . . . . .
H6 H 0.4616 0.5837 0.4763 0.071 Uiso 1 1 calc R . . . .
C27 C 0.3143(10) 0.3838(4) 0.1094(4) 0.0594(19) Uani 1 1 d . . . . .
H27A H 0.4068 0.3579 0.1307 0.089 Uiso 1 1 calc GR . . . .
H27B H 0.3404 0.4274 0.1195 0.089 Uiso 1 1 calc GR . . . .
H27C H 0.2966 0.3775 0.0603 0.089 Uiso 1 1 calc GR . . . .
C4 C 0.8704(13) 0.5779(5) 0.4994(5) 0.079(3) Uani 1 1 d . . . . .
H4 H 0.9645 0.5844 0.5334 0.095 Uiso 1 1 calc R . . . .
C5 C 0.7121(14) 0.5856(5) 0.5141(4) 0.078(3) Uani 1 1 d . . . . .
H5 H 0.6992 0.5968 0.5588 0.094 Uiso 1 1 calc R . . . .
C29 C -0.2566(11) 0.2780(4) 0.0739(4) 0.069(2) Uani 1 1 d . . . . .
H29A H -0.2146 0.2373 0.0634 0.104 Uiso 1 1 calc GR . . . .
H29B H -0.2908 0.3011 0.0318 0.104 Uiso 1 1 calc GR . . . .
H29C H -0.3522 0.2728 0.0973 0.104 Uiso 1 1 calc GR . . . .
C21 C -0.2124(12) 0.6716(4) 0.2652(5) 0.076(3) Uani 1 1 d . . . . .
H21A H -0.3318 0.6801 0.2597 0.114 Uiso 1 1 calc GR . . . .
H21B H -0.1558 0.6918 0.3063 0.114 Uiso 1 1 calc GR . . . .
H21C H -0.1939 0.6268 0.2687 0.114 Uiso 1 1 calc GR . . . .
C3 C 0.8912(11) 0.5602(5) 0.4339(5) 0.073(2) Uani 1 1 d . . . . .
H3 H 0.9998 0.5544 0.4238 0.088 Uiso 1 1 calc R . . . .
C24 C -0.3158(13) 0.7763(5) 0.0323(5) 0.087(3) Uani 1 1 d . . . . .
H24A H -0.3060 0.8215 0.0341 0.130 Uiso 1 1 calc GR . . . .
H24B H -0.4297 0.7643 0.0361 0.130 Uiso 1 1 calc GR . . . .
H24C H -0.2888 0.7613 -0.0108 0.130 Uiso 1 1 calc GR . . . .

loop_
_atom_site_aniso_label
_atom_site_aniso_U_11
_atom_site_aniso_U_22
_atom_site_aniso_U_33
_atom_site_aniso_U_23
_atom_site_aniso_U_13
_atom_site_aniso_U_12
Ge1 0.0346(3) 0.0263(3) 0.0344(3) -0.0032(2) 0.0011(2) 0.0019(2)
S1 0.0380(8) 0.0445(9) 0.0654(11) -0.0034(7) 0.0059(7) 0.0048(6)
N2 0.043(3) 0.027(2) 0.036(2) -0.0054(18) 0.0012(19) 0.0015(18)
N1 0.042(2) 0.023(2) 0.036(2) 0.0001(17) -0.0011(19) -0.0009(18)
C16 0.041(3) 0.022(2) 0.040(3) -0.003(2) 0.008(2) 0.001(2)
C39 0.043(3) 0.025(2) 0.038(3) 0.000(2) 0.004(2) 0.005(2)
C17 0.032(3) 0.030(3) 0.048(3) -0.005(2) 0.008(2) 0.000(2)
C12 0.053(3) 0.032(3) 0.033(3) -0.005(2) -0.001(2) -0.002(2)
C38 0.046(3) 0.043(3) 0.043(3) 0.003(3) -0.001(3) 0.003(3)
C7 0.050(3) 0.033(3) 0.028(2) 0.002(2) -0.005(2) -0.001(2)
C15 0.057(4) 0.024(2) 0.045(3) -0.006(2) 0.004(3) 0.004(2)
C11 0.049(3) 0.022(2) 0.047(3) 0.001(2) 0.003(3) -0.002(2)
C22 0.046(3) 0.031(3) 0.052(3) -0.001(2) 0.020(3) 0.002(2)
C1 0.041(3) 0.042(3) 0.035(3) 0.006(2) -0.002(2) -0.004(2)
C34 0.043(3) 0.049(3) 0.047(3) 0.000(3) 0.005(3) 0.002(3)
C8 0.042(3) 0.034(3) 0.034(3) 0.002(2) -0.002(2) -0.003(2)
C19 0.045(3) 0.049(4) 0.055(4) -0.006(3) -0.002(3) 0.008(3)
C9 0.047(3) 0.036(3) 0.051(4) 0.006(3) -0.007(3) 0.001(3)
C23 0.036(3) 0.049(4) 0.078(5) 0.003(3) 0.012(3) -0.001(3)
C18 0.051(4) 0.042(3) 0.044(3) -0.002(3) 0.005(3) 0.003(3)
C10 0.056(4) 0.029(3) 0.058(4) 0.005(3) -0.004(3) 0.009(3)
C26 0.047(3) 0.030(3) 0.043(3) 0.000(2) 0.009(2) 0.003(2)
C37 0.087(6) 0.054(4) 0.034(3) 0.008(3) 0.003(3) 0.011(4)
C30 0.059(4) 0.033(3) 0.049(4) -0.004(3) -0.005(3) 0.000(3)
C31 0.052(4) 0.036(3) 0.058(4) 0.000(3) 0.006(3) -0.006(3)
C32 0.077(5) 0.051(4) 0.046(4) -0.006(3) 0.017(3) -0.008(4)
C33 0.052(3) 0.032(3) 0.040(3) -0.003(2) 0.004(3) -0.001(2)
C28 0.063(4) 0.038(3) 0.040(3) -0.007(2) 0.002(3) 0.004(3)
C35 0.053(4) 0.063(5) 0.071(5) 0.007(4) 0.023(4) 0.008(3)
C36 0.086(6) 0.061(4) 0.046(4) 0.010(3) 0.025(4) 0.013(4)
C2 0.044(3) 0.055(4) 0.049(4) 0.009(3) 0.000(3) -0.007(3)
C13 0.079(5) 0.035(3) 0.045(4) -0.008(3) -0.011(3) -0.007(3)
C25 0.048(3) 0.027(3) 0.052(3) -0.001(2) 0.006(3) 0.007(2)
C14 0.081(5) 0.030(3) 0.060(4) -0.013(3) -0.006(4) 0.001(3)
C20 0.038(3) 0.051(4) 0.079(5) -0.001(4) 0.012(3) 0.006(3)
C6 0.062(4) 0.071(5) 0.040(3) -0.002(3) -0.003(3) -0.009(4)
C27 0.064(4) 0.049(4) 0.070(5) -0.011(3) 0.028(4) -0.002(3)
C4 0.085(7) 0.083(6) 0.056(5) 0.007(4) -0.027(5) -0.022(5)
C5 0.101(7) 0.089(6) 0.036(4) 0.000(4) -0.015(4) -0.022(6)
C29 0.075(5) 0.065(5) 0.060(5) -0.013(4) -0.014(4) -0.009(4)
C21 0.093(6) 0.055(5) 0.095(7) 0.011(4) 0.058(6) 0.014(4)
C3 0.057(5) 0.081(6) 0.073(6) 0.012(5) -0.014(4) -0.010(4)
C24 0.074(6) 0.106(8) 0.072(6) 0.005(5) -0.016(5) 0.026(6)

loop_
_atom_type_symbol
_atom_type_description
_atom_type_scat_dispersion_real
_atom_type_scat_dispersion_imag
_atom_type_scat_source
C C 0.0033 0.0016 'International Tables Vol C Tables 4.2.6.8 and 6.1.1.4'
H H 0.0000 0.0000 'International Tables Vol C Tables 4.2.6.8 and 6.1.1.4'
Ge Ge 0.1547 1.8001 'International Tables Vol C Tables 4.2.6.8 and 6.1.1.4'
N N 0.0061 0.0033 'International Tables Vol C Tables 4.2.6.8 and 6.1.1.4'
S S 0.1246 0.1234 'International Tables Vol C Tables 4.2.6.8 and 6.1.1.4'

loop_
_geom_angle_atom_site_label_1
_geom_angle_atom_site_label_2
_geom_angle_atom_site_label_3
_geom_angle
_geom_angle_site_symmetry_1
_geom_angle_site_symmetry_3
_geom_angle_publ_flag
N2 Ge1 S1 116.28(16) . . ?
N2 Ge1 N1 92.17(19) . . ?
N1 Ge1 S1 115.74(15) . . ?
C39 Ge1 S1 122.31(18) . . ?
C39 Ge1 N2 102.8(2) . . ?
C39 Ge1 N1 102.6(2) . . ?
C12 N2 Ge1 126.4(4) . . ?
C15 N2 Ge1 125.3(4) . . ?
C15 N2 C12 108.1(5) . . ?
C11 N1 Ge1 125.3(4) . . ?
C11 N1 C8 107.6(5) . . ?
C8 N1 Ge1 126.4(4) . . ?
C17 C16 C15 118.9(5) . . ?
C17 C16 C22 120.3(5) . . ?
C22 C16 C15 120.5(5) . . ?
C38 C39 Ge1 119.2(5) . . ?
C34 C39 Ge1 121.4(4) . . ?
C34 C39 C38 119.4(6) . . ?
C16 C17 C23 121.4(6) . . ?
C18 C17 C16 119.7(5) . . ?
C18 C17 C23 118.9(6) . . ?
N2 C12 C13 107.1(5) . . ?
C7 C12 N2 124.7(5) . . ?
C7 C12 C13 127.9(6) . . ?
C39 C38 H38 120.0 . . ?
C37 C38 C39 120.0(7) . . ?
C37 C38 H38 120.0 . . ?
C12 C7 C1 118.1(5) . . ?
C12 C7 C8 124.9(5) . . ?
C8 C7 C1 117.0(5) . . ?
N2 C15 C16 125.6(5) . . ?
N2 C15 C14 109.3(6) . . ?
C14 C15 C16 124.7(5) . . ?
N1 C11 C10 109.8(5) . . ?
N1 C11 C25 124.0(5) . . ?
C10 C11 C25 126.1(5) . . ?
C16 C22 C21 122.0(6) . . ?
C20 C22 C16 117.7(6) . . ?
C20 C22 C21 120.3(7) . . ?
C2 C1 C7 120.5(6) . . ?
C6 C1 C7 120.9(6) . . ?
C6 C1 C2 118.5(6) . . ?
C39 C34 H34 119.9 . . ?
C35 C34 C39 120.2(6) . . ?
C35 C34 H34 119.9 . . ?
N1 C8 C7 123.9(5) . . ?
N1 C8 C9 107.5(5) . . ?
C7 C8 C9 128.5(5) . . ?
C18 C19 C24 120.7(7) . . ?
C20 C19 C18 118.4(6) . . ?
C20 C19 C24 120.9(7) . . ?
C8 C9 H9 126.2 . . ?
C10 C9 C8 107.5(5) . . ?
C10 C9 H9 126.2 . . ?
C17 C23 H23A 109.5 . . ?
C17 C23 H23B 109.5 . . ?
C17 C23 H23C 109.5 . . ?
H23A C23 H23B 109.5 . . ?
H23A C23 H23C 109.5 . . ?
H23B C23 H23C 109.5 . . ?
C17 C18 C19 121.4(6) . . ?
C17 C18 H18 119.3 . . ?
C19 C18 H18 119.3 . . ?
C11 C10 H10 126.2 . . ?
C9 C10 C11 107.6(5) . . ?
C9 C10 H10 126.2 . . ?
C28 C26 C27 120.4(6) . . ?
C25 C26 C28 119.1(6) . . ?
C25 C26 C27 120.5(6) . . ?
C38 C37 H37 119.6 . . ?
C36 C37 C38 120.7(7) . . ?
C36 C37 H37 119.6 . . ?
C31 C30 C29 120.5(7) . . ?
C28 C30 C31 118.2(6) . . ?
C28 C30 C29 121.3(7) . . ?
C30 C31 H31 119.3 . . ?
C30 C31 C33 121.4(7) . . ?
C33 C31 H31 119.3 . . ?
H32A C32 H32B 109.5 . . ?
H32A C32 H32C 109.5 . . ?
H32B C32 H32C 109.5 . . ?
C33 C32 H32A 109.5 . . ?
C33 C32 H32B 109.5 . . ?
C33 C32 H32C 109.5 . . ?
C31 C33 C32 119.3(6) . . ?
C31 C33 C25 118.8(6) . . ?
C25 C33 C32 121.8(6) . . ?
C26 C28 H28 118.7 . . ?
C30 C28 C26 122.7(6) . . ?
C30 C28 H28 118.7 . . ?
C34 C35 H35 120.3 . . ?
C34 C35 C36 119.5(7) . . ?
C36 C35 H35 120.3 . . ?
C37 C36 C35 120.2(7) . . ?
C37 C36 H36 119.9 . . ?
C35 C36 H36 119.9 . . ?
C1 C2 H2 120.1 . . ?
C3 C2 C1 119.8(8) . . ?
C3 C2 H2 120.1 . . ?
C12 C13 H13 125.8 . . ?
C14 C13 C12 108.3(6) . . ?
C14 C13 H13 125.8 . . ?
C26 C25 C11 122.4(6) . . ?
C26 C25 C33 119.8(6) . . ?
C33 C25 C11 117.8(6) . . ?
C15 C14 H14 126.4 . . ?
C13 C14 C15 107.2(6) . . ?
C13 C14 H14 126.4 . . ?
C22 C20 H20 118.8 . . ?
C19 C20 C22 122.5(6) . . ?
C19 C20 H20 118.8 . . ?
C1 C6 H6 120.4 . . ?
C5 C6 C1 119.3(8) . . ?
C5 C6 H6 120.4 . . ?
C26 C27 H27A 109.5 . . ?
C26 C27 H27B 109.5 . . ?
C26 C27 H27C 109.5 . . ?
H27A C27 H27B 109.5 . . ?
H27A C27 H27C 109.5 . . ?
H27B C27 H27C 109.5 . . ?
C5 C4 H4 120.2 . . ?
C5 C4 C3 119.5(8) . . ?
C3 C4 H4 120.2 . . ?
C6 C5 H5 118.9 . . ?
C4 C5 C6 122.2(8) . . ?
C4 C5 H5 118.9 . . ?
C30 C29 H29A 109.5 . . ?
C30 C29 H29B 109.5 . . ?
C30 C29 H29C 109.5 . . ?
H29A C29 H29B 109.5 . . ?
H29A C29 H29C 109.5 . . ?
H29B C29 H29C 109.5 . . ?
C22 C21 H21A 109.5 . . ?
C22 C21 H21B 109.5 . . ?
C22 C21 H21C 109.5 . . ?
H21A C21 H21B 109.5 . . ?
H21A C21 H21C 109.5 . . ?
H21B C21 H21C 109.5 . . ?
C2 C3 H3 119.6 . . ?
C4 C3 C2 120.7(9) . . ?
C4 C3 H3 119.6 . . ?
C19 C24 H24A 109.5 . . ?
C19 C24 H24B 109.5 . . ?
C19 C24 H24C 109.5 . . ?
H24A C24 H24B 109.5 . . ?
H24A C24 H24C 109.5 . . ?
H24B C24 H24C 109.5 . . ?

loop_
_geom_bond_atom_site_label_1
_geom_bond_atom_site_label_2
_geom_bond_distance
_geom_bond_site_symmetry_2
_geom_bond_publ_flag
Ge1 S1 2.0521(18) . ?
Ge1 N2 1.943(4) . ?
Ge1 N1 1.946(5) . ?
Ge1 C39 1.928(6) . ?
N2 C12 1.402(7) . ?
N2 C15 1.355(7) . ?
N1 C11 1.356(7) . ?
N1 C8 1.394(7) . ?
C16 C17 1.386(8) . ?
C16 C15 1.483(8) . ?
C16 C22 1.416(8) . ?
C39 C38 1.391(8) . ?
C39 C34 1.390(9) . ?
C17 C23 1.510(8) . ?
C17 C18 1.383(9) . ?
C12 C7 1.383(8) . ?
C12 C13 1.417(8) . ?
C38 H38 0.9300 . ?
C38 C37 1.375(10) . ?
C7 C1 1.488(8) . ?
C7 C8 1.398(8) . ?
C15 C14 1.416(9) . ?
C11 C10 1.390(8) . ?
C11 C25 1.473(8) . ?
C22 C20 1.390(10) . ?
C22 C21 1.498(10) . ?
C1 C2 1.415(9) . ?
C1 C6 1.395(9) . ?
C34 H34 0.9300 . ?
C34 C35 1.387(10) . ?
C8 C9 1.415(8) . ?
C19 C18 1.384(9) . ?
C19 C20 1.380(11) . ?
C19 C24 1.517(10) . ?
C9 H9 0.9300 . ?
C9 C10 1.372(9) . ?
C23 H23A 0.9600 . ?
C23 H23B 0.9600 . ?
C23 H23C 0.9600 . ?
C18 H18 0.9300 . ?
C10 H10 0.9300 . ?
C26 C28 1.391(9) . ?
C26 C25 1.388(9) . ?
C26 C27 1.503(9) . ?
C37 H37 0.9300 . ?
C37 C36 1.370(12) . ?
C30 C31 1.391(10) . ?
C30 C28 1.383(10) . ?
C30 C29 1.510(9) . ?
C31 H31 0.9300 . ?
C31 C33 1.398(9) . ?
C32 H32A 0.9600 . ?
C32 H32B 0.9600 . ?
C32 H32C 0.9600 . ?
C32 C33 1.512(9) . ?
C33 C25 1.426(9) . ?
C28 H28 0.9300 . ?
C35 H35 0.9300 . ?
C35 C36 1.388(11) . ?
C36 H36 0.9300 . ?
C2 H2 0.9300 . ?
C2 C3 1.381(10) . ?
C13 H13 0.9300 . ?
C13 C14 1.368(10) . ?
C14 H14 0.9300 . ?
C20 H20 0.9300 . ?
C6 H6 0.9300 . ?
C6 C5 1.383(11) . ?
C27 H27A 0.9600 . ?
C27 H27B 0.9600 . ?
C27 H27C 0.9600 . ?
C4 H4 0.9300 . ?
C4 C5 1.353(14) . ?
C4 C3 1.374(14) . ?
C5 H5 0.9300 . ?
C29 H29A 0.9600 . ?
C29 H29B 0.9600 . ?
C29 H29C 0.9600 . ?
C21 H21A 0.9600 . ?
C21 H21B 0.9600 . ?
C21 H21C 0.9600 . ?
C3 H3 0.9300 . ?
C24 H24A 0.9600 . ?
C24 H24B 0.9600 . ?
C24 H24C 0.9600 . ?
